data_7207240
loop_
_publ_author_name
'Liu, Fu-Jing'
'Sun, Di'
'Hao, Hong-Jun'
'Huang, Rong-Bin'
'Zheng, Lan-Sun'

_publ_section_title
;
 3D \\rightarrow 3D interpenetrated and 2D \\rightarrow 3D polycatenated
 Ag(i) networks constructed from
 1,4-bis(2-methylimidazol-1-ylmethyl)benzene and dicarboxylates
;
_journal_issue 2
_journal_name_full CrystEngComm
_journal_page_first 379
_journal_paper_doi 10.1039/c1ce06356a
_journal_volume 14
_journal_year 2012
_chemical_formula_moiety 'C30 H29 Ag2 N8 O4, 2(H2 O), O '
_chemical_formula_sum 'C30 H33 Ag2 N8 O7'
_chemical_formula_weight 833.38
_chemical_name_systematic
;
?
;
_space_group_IT_number 15
_symmetry_cell_setting monoclinic
_symmetry_space_group_name_Hall '-C 2yc'
_symmetry_space_group_name_H-M 'C 1 2/c 1'
_atom_sites_solution_hydrogens geom
_atom_sites_solution_primary direct
_atom_sites_solution_secondary difmap
_audit_creation_method SHELXL-97
_audit_update_record
;
2011-09-12 # Formatted by publCIF
;
_cell_angle_alpha 90.00
_cell_angle_beta 104.382(16)
_cell_angle_gamma 90.00
_cell_formula_units_Z 8
_cell_length_a 25.317(12)
_cell_length_b 9.877(5)
_cell_length_c 26.864(12)
_cell_measurement_reflns_used 5089
_cell_measurement_temperature 173(2)
_cell_measurement_theta_max 55.624
_cell_measurement_theta_min 4.443
_cell_volume 6507(5)
_computing_cell_refinement 'SMART (Bruker, 2002)'
_computing_data_collection 'SMART (Bruker, 2002)'
_computing_data_reduction 'SAINT (Bruker, 2002)'
_computing_molecular_graphics 'DIAMOND (Brandenburg, 1999)'
_computing_publication_material SHELXTL
_computing_structure_refinement 'SHELXL-97 (Sheldrick, 1997)'
_computing_structure_solution 'SHELXS-97 (Sheldrick, 1990)'
_diffrn_ambient_temperature 173(2)
_diffrn_measured_fraction_theta_full 0.997
_diffrn_measured_fraction_theta_max 0.997
_diffrn_measurement_device_type 'Bruker SMART CCD'
_diffrn_measurement_method '\f and \w'
_diffrn_radiation_monochromator graphite
_diffrn_radiation_source 'fine-focus sealed tube'
_diffrn_radiation_type MoK\a
_diffrn_radiation_wavelength 0.71073
_diffrn_reflns_av_R_equivalents 0.0337
_diffrn_reflns_av_sigmaI/netI 0.0404
_diffrn_reflns_limit_h_max 30
_diffrn_reflns_limit_h_min -27
_diffrn_reflns_limit_k_max 11
_diffrn_reflns_limit_k_min -11
_diffrn_reflns_limit_l_max 31
_diffrn_reflns_limit_l_min -31
_diffrn_reflns_number 16771
_diffrn_reflns_theta_full 25.00
_diffrn_reflns_theta_max 25.00
_diffrn_reflns_theta_min 1.57
_diffrn_standards_interval_count 0
_exptl_absorpt_coefficient_mu 1.263
_exptl_absorpt_correction_T_max 0.7863
_exptl_absorpt_correction_T_min 0.7863
_exptl_absorpt_correction_type multi-scan
_exptl_absorpt_process_details 'SADABS (Bruker, 2002)'
_exptl_crystal_density_diffrn 1.701
_exptl_crystal_density_method 'not measured'
_exptl_crystal_F_000 3352
_exptl_crystal_size_max 0.20
_exptl_crystal_size_mid 0.20
_exptl_crystal_size_min 0.20
_refine_diff_density_max 2.071
_refine_diff_density_min -0.969
_refine_diff_density_rms 0.133
_refine_ls_extinction_method none
_refine_ls_goodness_of_fit_ref 1.102
_refine_ls_hydrogen_treatment constr
_refine_ls_matrix_type full
_refine_ls_number_parameters 436
_refine_ls_number_reflns 5707
_refine_ls_number_restraints 24
_refine_ls_restrained_S_all 1.120
_refine_ls_R_factor_all 0.0755
_refine_ls_R_factor_gt 0.0671
_refine_ls_shift/su_max 0.001
_refine_ls_shift/su_mean 0.000
_refine_ls_structure_factor_coef Fsqd
_refine_ls_weighting_details 'calc w=1/[\s^2^(Fo^2^)+(0.0759P)^2^+61.6683P] where P=(Fo^2^+2Fc^2^)/3'
_refine_ls_weighting_scheme calc
_refine_ls_wR_factor_gt 0.1640
_refine_ls_wR_factor_ref 0.1698
_reflns_number_gt 5032
_reflns_number_total 5707
_reflns_threshold_expression >2sigma(I)
_cod_data_source_file c1ce06356a.txt
_cod_data_source_block p1
_cod_original_sg_symbol_H-M C2/c
_cod_database_code 7207240

loop_
_symmetry_equiv_pos_as_xyz
'x, y, z'
'-x, y, -z+1/2'
'x+1/2, y+1/2, z'
'-x+1/2, y+1/2, -z+1/2'
'-x, -y, -z'
'x, -y, z-1/2'
'-x+1/2, -y+1/2, -z'
'x+1/2, -y+1/2, z-1/2'

loop_
_atom_site_label
_atom_site_type_symbol
_atom_site_fract_x
_atom_site_fract_y
_atom_site_fract_z
_atom_site_U_iso_or_equiv
_atom_site_adp_type
_atom_site_occupancy
_atom_site_symmetry_multiplicity
_atom_site_calc_flag
_atom_site_refinement_flags
Ag1 Ag 0.65537(2) 0.92401(6) 0.66775(2) 0.0420(2) Uani 1 1 d .
Ag2 Ag 0.61509(2) 0.66003(7) 0.87133(2) 0.0497(2) Uani 1 1 d .
C1 C 0.6790(3) 0.6470(8) 1.1116(3) 0.0398(17) Uani 1 1 d .
C2 C 0.6418(3) 0.7422(8) 1.1144(3) 0.0442(18) Uani 1 1 d .
H2A H 0.6379 0.8190 1.0925 0.053 Uiso 1 1 calc R
C3 C 0.6096(3) 0.7309(8) 1.1482(3) 0.049(2) Uani 1 1 d .
H3A H 0.5838 0.8001 1.1492 0.059 Uiso 1 1 calc R
C4 C 0.6135(3) 0.6236(9) 1.1803(3) 0.0440(18) Uani 1 1 d .
C5 C 0.6496(4) 0.5263(13) 1.1761(4) 0.081(3) Uani 1 1 d U
H5A H 0.6526 0.4474 1.1969 0.098 Uiso 1 1 calc R
C6 C 0.6823(5) 0.5402(12) 1.1418(4) 0.079(3) Uani 1 1 d U
H6A H 0.7078 0.4709 1.1401 0.095 Uiso 1 1 calc R
C7 C 0.7193(3) 0.6653(9) 1.0789(3) 0.0459(19) Uani 1 1 d .
H7B H 0.7492 0.7249 1.0973 0.055 Uiso 1 1 calc R
H7C H 0.7353 0.5762 1.0743 0.055 Uiso 1 1 calc R
C8 C 0.6950(3) 0.8553(9) 1.0159(3) 0.0409(17) Uani 1 1 d .
H8A H 0.7108 0.9275 1.0379 0.049 Uiso 1 1 calc R
C9 C 0.6683(3) 0.8655(9) 0.9661(3) 0.0418(17) Uani 1 1 d .
H9A H 0.6621 0.9470 0.9467 0.050 Uiso 1 1 calc R
C10 C 0.6680(3) 0.6541(8) 0.9871(3) 0.0402(17) Uani 1 1 d .
C11 C 0.6576(4) 0.5084(10) 0.9861(4) 0.069(3) Uani 1 1 d .
H11A H 0.6392 0.4807 0.9510 0.104 Uiso 1 1 calc R
H11B H 0.6343 0.4871 1.0092 0.104 Uiso 1 1 calc R
H11C H 0.6922 0.4596 0.9972 0.104 Uiso 1 1 calc R
C12 C 0.5813(3) 0.6153(9) 1.2199(3) 0.0468(19) Uani 1 1 d .
H12A H 0.5967 0.5432 1.2448 0.056 Uiso 1 1 calc R
H12B H 0.5844 0.7021 1.2388 0.056 Uiso 1 1 calc R
C13 C 0.4836(4) 0.6862(9) 1.1814(4) 0.058(2) Uani 1 1 d .
H13A H 0.4883 0.7814 1.1853 0.069 Uiso 1 1 calc R
C14 C 0.4394(4) 0.6249(9) 1.1608(3) 0.057(2) Uani 1 1 d .
H14A H 0.4057 0.6684 1.1458 0.068 Uiso 1 1 calc R
C15 C 0.4984(3) 0.4723(10) 1.1838(3) 0.054(2) Uani 1 1 d .
C16 C 0.5266(5) 0.3397(11) 1.1940(5) 0.098(4) Uani 1 1 d .
H16A H 0.5004 0.2701 1.1982 0.147 Uiso 1 1 calc R
H16B H 0.5560 0.3457 1.2254 0.147 Uiso 1 1 calc R
H16C H 0.5419 0.3158 1.1650 0.147 Uiso 1 1 calc R
C21 C 0.4944(4) 0.5661(8) 0.5432(3) 0.058(2) Uani 1 1 d .
H21A H 0.4911 0.6103 0.5737 0.069 Uiso 1 1 calc R
C22 C 0.4919(3) 0.6409(7) 0.4995(3) 0.0384(17) Uani 1 1 d .
C23 C 0.4982(4) 0.5730(8) 0.4565(3) 0.058(2) Uani 1 1 d .
H23A H 0.4976 0.6227 0.4261 0.070 Uiso 1 1 calc R
C24 C 0.4829(3) 0.7911(8) 0.4986(3) 0.0472(19) Uani 1 1 d .
H24A H 0.4958 0.8307 0.4699 0.057 Uiso 1 1 calc R
H24B H 0.4434 0.8095 0.4921 0.057 Uiso 1 1 calc R
C25 C 0.4865(3) 0.9102(7) 0.5824(3) 0.0416(17) Uani 1 1 d .
H25A H 0.4484 0.9180 0.5795 0.050 Uiso 1 1 calc R
C26 C 0.5268(3) 0.9485(7) 0.6222(3) 0.0377(16) Uani 1 1 d .
H26A H 0.5220 0.9899 0.6527 0.045 Uiso 1 1 calc R
C27 C 0.5650(3) 0.8647(7) 0.5659(3) 0.0349(15) Uani 1 1 d .
C28 C 0.6058(4) 0.8194(10) 0.5387(4) 0.070(3) Uani 1 1 d .
H28A H 0.6406 0.8645 0.5535 0.105 Uiso 1 1 calc R
H28B H 0.5933 0.8425 0.5022 0.105 Uiso 1 1 calc R
H28C H 0.6105 0.7211 0.5424 0.105 Uiso 1 1 calc R
C31 C 0.7649(3) 0.7276(7) 0.7095(3) 0.0371(16) Uani 1 1 d .
H31A H 0.7725 0.7574 0.6784 0.045 Uiso 1 1 calc R
C32 C 0.7997(3) 0.6390(6) 0.7408(3) 0.0355(16) Uani 1 1 d .
H32A H 0.8328 0.6150 0.7325 0.043 Uiso 1 1 calc R
C33 C 0.7431(3) 0.6239(6) 0.7948(3) 0.0305(14) Uani 1 1 d .
C34 C 0.7105(2) 0.7276(6) 0.7662(2) 0.0286(14) Uani 1 1 d .
C35 C 0.7263(3) 0.5414(7) 0.8360(3) 0.0350(15) Uani 1 1 d .
C36 C 0.6648(3) 0.7990(7) 0.7836(3) 0.0345(15) Uani 1 1 d .
N1 N 0.6952(2) 0.7231(7) 1.0287(2) 0.0394(14) Uani 1 1 d .
N2 N 0.6516(2) 0.7387(7) 0.9478(2) 0.0417(15) Uani 1 1 d .
N3 N 0.5244(3) 0.5868(8) 1.1973(3) 0.0544(19) Uani 1 1 d .
N4 N 0.4472(3) 0.4834(8) 1.1633(3) 0.0547(18) Uani 1 1 d .
N5 N 0.5111(2) 0.8571(6) 0.5464(2) 0.0357(13) Uani 1 1 d .
N6 N 0.5762(2) 0.9185(6) 0.6122(2) 0.0344(13) Uani 1 1 d .
N7 N 0.7883(2) 0.5863(5) 0.7818(2) 0.0317(12) Uani 1 1 d .
N8 N 0.7200(2) 0.7729(5) 0.7228(2) 0.0325(12) Uani 1 1 d .
O1 O 0.7631(2) 0.4981(5) 0.8717(2) 0.0466(13) Uani 1 1 d .
O1W O 0.5549(2) 1.0351(6) 0.7597(3) 0.0614(16) Uani 1 1 d .
H1WA H 0.5722 0.9717 0.7493 0.074 Uiso 1 1 d R
H1WB H 0.5717 1.0545 0.7903 0.074 Uiso 1 1 d R
O2 O 0.6769(2) 0.5189(5) 0.8284(2) 0.0463(13) Uani 1 1 d .
O2W O 0.6255(4) 1.0514(8) 0.8576(3) 0.104(3) Uani 1 1 d .
H2WA H 0.6495 1.1092 0.8715 0.125 Uiso 1 1 d R
H2WB H 0.6416 0.9816 0.8500 0.125 Uiso 1 1 d R
O3 O 0.67229(19) 0.8166(5) 0.83063(18) 0.0390(11) Uani 1 1 d .
O3W O 0.7640(11) 1.280(3) 0.9743(10) 0.105(8) Uani 0.35 1 d PU
O4 O 0.62550(19) 0.8366(5) 0.74874(19) 0.0426(12) Uani 1 1 d .
O3W' O 0.6978(7) 1.2661(15) 0.9023(6) 0.118(5) Uani 0.65 1 d PU

loop_
_atom_site_aniso_label
_atom_site_aniso_U_11
_atom_site_aniso_U_22
_atom_site_aniso_U_33
_atom_site_aniso_U_23
_atom_site_aniso_U_13
_atom_site_aniso_U_12
Ag1 0.0315(3) 0.0388(3) 0.0457(4) -0.0013(2) -0.0090(2) -0.0048(2)
Ag2 0.0416(4) 0.0671(4) 0.0359(3) -0.0166(3) 0.0010(3) -0.0027(3)
C1 0.026(3) 0.068(5) 0.023(3) 0.008(3) 0.000(3) 0.008(3)
C2 0.039(4) 0.042(4) 0.057(5) -0.004(4) 0.022(4) -0.007(3)
C3 0.051(5) 0.034(4) 0.072(6) -0.012(4) 0.035(4) -0.005(4)
C4 0.028(4) 0.075(5) 0.026(4) -0.007(4) 0.001(3) 0.000(4)
C5 0.081(5) 0.095(5) 0.075(5) 0.026(4) 0.031(4) 0.022(4)
C6 0.076(5) 0.093(5) 0.077(5) 0.023(4) 0.033(4) 0.030(4)
C7 0.029(4) 0.080(6) 0.028(4) 0.000(4) 0.005(3) 0.014(4)
C8 0.032(4) 0.061(5) 0.030(4) -0.012(3) 0.010(3) -0.006(3)
C9 0.032(4) 0.056(5) 0.038(4) -0.002(4) 0.010(3) -0.004(3)
C10 0.032(4) 0.059(5) 0.032(4) -0.008(3) 0.012(3) 0.008(3)
C11 0.081(7) 0.070(6) 0.051(5) -0.005(5) 0.003(5) 0.017(5)
C12 0.030(4) 0.077(6) 0.033(4) -0.009(4) 0.006(3) -0.014(4)
C13 0.068(6) 0.042(5) 0.071(6) 0.008(4) 0.033(5) 0.008(5)
C14 0.073(6) 0.053(5) 0.046(5) 0.004(4) 0.018(5) 0.028(5)
C15 0.049(5) 0.072(6) 0.042(5) -0.012(4) 0.011(4) 0.001(4)
C16 0.097(9) 0.059(6) 0.115(10) -0.011(6) -0.015(7) 0.048(6)
C21 0.103(7) 0.043(4) 0.027(4) -0.005(3) 0.016(4) -0.013(5)
C22 0.041(4) 0.037(4) 0.030(4) -0.007(3) -0.005(3) -0.017(3)
C23 0.100(7) 0.044(5) 0.030(4) 0.004(3) 0.014(4) -0.010(5)
C24 0.048(5) 0.043(4) 0.038(4) -0.004(3) -0.013(3) -0.009(4)
C25 0.032(4) 0.042(4) 0.049(4) -0.003(3) 0.006(3) -0.004(3)
C26 0.039(4) 0.035(4) 0.038(4) -0.003(3) 0.008(3) -0.008(3)
C27 0.031(4) 0.032(4) 0.037(4) 0.000(3) 0.001(3) -0.004(3)
C28 0.055(6) 0.074(6) 0.085(7) -0.035(6) 0.025(5) -0.013(5)
C31 0.042(4) 0.032(4) 0.038(4) -0.002(3) 0.011(3) 0.000(3)
C32 0.031(3) 0.025(3) 0.051(4) -0.002(3) 0.011(3) 0.000(3)
C33 0.025(3) 0.026(3) 0.034(4) -0.005(3) -0.005(3) -0.004(3)
C34 0.023(3) 0.024(3) 0.034(4) -0.006(3) -0.002(3) -0.002(3)
C35 0.042(4) 0.027(3) 0.035(4) -0.007(3) 0.008(3) 0.002(3)
C36 0.027(3) 0.028(3) 0.047(4) -0.007(3) 0.005(3) -0.003(3)
N1 0.026(3) 0.069(4) 0.024(3) -0.003(3) 0.007(2) 0.004(3)
N2 0.033(3) 0.066(4) 0.026(3) -0.006(3) 0.007(2) -0.001(3)
N3 0.050(4) 0.073(5) 0.049(4) -0.025(4) 0.028(3) -0.018(4)
N4 0.043(4) 0.072(5) 0.048(4) -0.024(4) 0.010(3) -0.006(4)
N5 0.037(3) 0.029(3) 0.036(3) 0.001(2) -0.001(3) -0.009(2)
N6 0.031(3) 0.034(3) 0.032(3) -0.001(2) -0.002(2) -0.001(2)
N7 0.028(3) 0.028(3) 0.036(3) -0.001(2) 0.001(2) 0.003(2)
N8 0.031(3) 0.023(3) 0.041(3) 0.001(2) 0.004(2) 0.004(2)
O1 0.050(3) 0.047(3) 0.039(3) 0.005(2) 0.003(2) 0.009(3)
O1W 0.050(3) 0.055(3) 0.075(4) -0.009(3) 0.008(3) 0.014(3)
O2 0.042(3) 0.046(3) 0.054(3) -0.007(3) 0.016(2) -0.010(2)
O2W 0.172(9) 0.085(5) 0.048(4) -0.006(4) 0.015(5) 0.072(6)
O3 0.036(3) 0.041(3) 0.036(3) -0.012(2) 0.003(2) 0.007(2)
O3W 0.099(9) 0.101(9) 0.115(9) -0.001(5) 0.025(5) 0.006(5)
O4 0.026(2) 0.052(3) 0.043(3) -0.002(2) -0.003(2) 0.013(2)
O3W' 0.149(6) 0.104(6) 0.112(6) -0.004(4) 0.053(5) -0.010(5)

loop_
_atom_type_symbol
_atom_type_description
_atom_type_scat_dispersion_real
_atom_type_scat_dispersion_imag
_atom_type_scat_source
C C 0.0033 0.0016 'International Tables Vol C Tables 4.2.6.8 and 6.1.1.4'
H H 0.0000 0.0000 'International Tables Vol C Tables 4.2.6.8 and 6.1.1.4'
N N 0.0061 0.0033 'International Tables Vol C Tables 4.2.6.8 and 6.1.1.4'
O O 0.0106 0.0060 'International Tables Vol C Tables 4.2.6.8 and 6.1.1.4'
Ag Ag -0.8971 1.1015 'International Tables Vol C Tables 4.2.6.8 and 6.1.1.4'

loop_
_geom_angle_atom_site_label_1
_geom_angle_atom_site_label_2
_geom_angle_atom_site_label_3
_geom_angle
_geom_angle_site_symmetry_1
_geom_angle_site_symmetry_3
_geom_angle_publ_flag
N6 Ag1 N7 137.5(2) . 4_656 y
N6 Ag1 N8 140.1(2) . . y
N7 Ag1 N8 81.20(18) 4_656 . y
N6 Ag1 O4 98.88(19) . . y
N7 Ag1 O4 90.28(18) 4_656 . y
N8 Ag1 O4 65.25(17) . . y
N6 Ag1 O1 114.06(19) . 4_656 y
N7 Ag1 O1 67.61(18) 4_656 4_656 y
N8 Ag1 O1 86.55(18) . 4_656 y
O4 Ag1 O1 146.95(15) . 4_656 y
N4 Ag2 N2 137.5(3) 5_667 . y
N4 Ag2 O3 130.4(2) 5_667 . y
N2 Ag2 O3 92.0(2) . . y
N4 Ag2 O2 84.9(2) 5_667 . y
N2 Ag2 O2 117.0(2) . . y
O3 Ag2 O2 70.25(16) . . y
C6 C1 C2 117.5(8) . . ?
C6 C1 C7 120.1(7) . . ?
C2 C1 C7 122.1(7) . . ?
C1 C2 C3 121.5(8) . . ?
C1 C2 H2A 119.3 . . ?
C3 C2 H2A 119.3 . . ?
C4 C3 C2 121.6(8) . . ?
C4 C3 H3A 119.2 . . ?
C2 C3 H3A 119.2 . . ?
C5 C4 C3 116.8(8) . . ?
C5 C4 C12 121.3(9) . . ?
C3 C4 C12 121.9(7) . . ?
C4 C5 C6 120.8(10) . . ?
C4 C5 H5A 119.6 . . ?
C6 C5 H5A 119.6 . . ?
C1 C6 C5 121.8(10) . . ?
C1 C6 H6A 119.1 . . ?
C5 C6 H6A 119.1 . . ?
N1 C7 C1 113.4(6) . . ?
N1 C7 H7B 108.9 . . ?
C1 C7 H7B 108.9 . . ?
N1 C7 H7C 108.9 . . ?
C1 C7 H7C 108.9 . . ?
H7B C7 H7C 107.7 . . ?
C9 C8 N1 107.2(7) . . ?
C9 C8 H8A 126.4 . . ?
N1 C8 H8A 126.4 . . ?
C8 C9 N2 108.8(7) . . ?
C8 C9 H9A 125.6 . . ?
N2 C9 H9A 125.6 . . ?
N2 C10 N1 109.7(7) . . ?
N2 C10 C11 125.7(7) . . ?
N1 C10 C11 124.6(7) . . ?
C10 C11 H11A 109.5 . . ?
C10 C11 H11B 109.5 . . ?
H11A C11 H11B 109.5 . . ?
C10 C11 H11C 109.5 . . ?
H11A C11 H11C 109.5 . . ?
H11B C11 H11C 109.5 . . ?
N3 C12 C4 112.1(6) . . ?
N3 C12 H12A 109.2 . . ?
C4 C12 H12A 109.2 . . ?
N3 C12 H12B 109.2 . . ?
C4 C12 H12B 109.2 . . ?
H12A C12 H12B 107.9 . . ?
C14 C13 N3 107.4(8) . . ?
C14 C13 H13A 126.3 . . ?
N3 C13 H13A 126.3 . . ?
C13 C14 N4 110.6(8) . . ?
C13 C14 H14A 124.7 . . ?
N4 C14 H14A 124.7 . . ?
N4 C15 N3 115.4(9) . . ?
N4 C15 C16 122.9(10) . . ?
N3 C15 C16 121.7(9) . . ?
C15 C16 H16A 109.5 . . ?
C15 C16 H16B 109.5 . . ?
H16A C16 H16B 109.5 . . ?
C15 C16 H16C 109.5 . . ?
H16A C16 H16C 109.5 . . ?
H16B C16 H16C 109.5 . . ?
C22 C21 C23 120.9(8) . 5_666 ?
C22 C21 H21A 119.5 . . ?
C23 C21 H21A 119.5 5_666 . ?
C21 C22 C23 117.6(7) . . ?
C21 C22 C24 121.4(7) . . ?
C23 C22 C24 121.0(7) . . ?
C22 C23 C21 121.4(7) . 5_666 ?
C22 C23 H23A 119.3 . . ?
C21 C23 H23A 119.3 5_666 . ?
N5 C24 C22 112.9(6) . . ?
N5 C24 H24A 109.0 . . ?
C22 C24 H24A 109.0 . . ?
N5 C24 H24B 109.0 . . ?
C22 C24 H24B 109.0 . . ?
H24A C24 H24B 107.8 . . ?
C26 C25 N5 106.3(6) . . ?
C26 C25 H25A 126.8 . . ?
N5 C25 H25A 126.8 . . ?
C25 C26 N6 109.5(7) . . ?
C25 C26 H26A 125.3 . . ?
N6 C26 H26A 125.3 . . ?
N6 C27 N5 110.8(6) . . ?
N6 C27 C28 125.2(7) . . ?
N5 C27 C28 124.0(7) . . ?
C27 C28 H28A 109.5 . . ?
C27 C28 H28B 109.5 . . ?
H28A C28 H28B 109.5 . . ?
C27 C28 H28C 109.5 . . ?
H28A C28 H28C 109.5 . . ?
H28B C28 H28C 109.5 . . ?
N8 C31 C32 120.4(6) . . ?
N8 C31 H31A 119.8 . . ?
C32 C31 H31A 119.8 . . ?
N7 C32 C31 121.7(6) . . ?
N7 C32 H32A 119.1 . . ?
C31 C32 H32A 119.1 . . ?
N7 C33 C34 118.8(6) . . ?
N7 C33 C35 117.3(6) . . ?
C34 C33 C35 123.5(6) . . ?
N8 C34 C33 120.9(6) . . ?
N8 C34 C36 115.6(6) . . ?
C33 C34 C36 123.5(6) . . ?
O2 C35 O1 127.1(7) . . ?
O2 C35 C33 115.6(6) . . ?
O1 C35 C33 117.1(6) . . ?
O4 C36 O3 128.1(6) . . ?
O4 C36 C34 115.7(6) . . ?
O3 C36 C34 116.1(6) . . ?
C10 N1 C8 108.1(6) . . ?
C10 N1 C7 125.7(7) . . ?
C8 N1 C7 126.2(7) . . ?
C10 N2 C9 106.3(6) . . ?
C10 N2 Ag2 120.0(5) . . ?
C9 N2 Ag2 133.2(5) . . ?
C15 N3 C13 103.7(7) . . ?
C15 N3 C12 131.4(8) . . ?
C13 N3 C12 124.7(8) . . ?
C15 N4 C14 102.8(8) . . ?
C15 N4 Ag2 133.2(7) . 5_667 ?
C14 N4 Ag2 123.5(6) . 5_667 ?
C27 N5 C25 107.3(6) . . ?
C27 N5 C24 126.9(6) . . ?
C25 N5 C24 125.4(6) . . ?
C27 N6 C26 106.1(6) . . ?
C27 N6 Ag1 127.0(5) . . ?
C26 N6 Ag1 125.9(5) . . ?
C32 N7 C33 119.5(6) . . ?
C32 N7 Ag1 121.9(4) . 4_646 ?
C33 N7 Ag1 118.6(4) . 4_646 ?
C34 N8 C31 118.0(6) . . ?
C34 N8 Ag1 120.1(4) . . ?
C31 N8 Ag1 121.8(5) . . ?
H1WA O1W H1WB 107.9 . . ?
C35 O2 Ag2 122.1(4) . . ?
H2WA O2W H2WB 108.5 . . ?
C36 O3 Ag2 113.1(4) . . ?
C36 O4 Ag1 112.5(4) . . ?

loop_
_geom_bond_atom_site_label_1
_geom_bond_atom_site_label_2
_geom_bond_distance
_geom_bond_site_symmetry_2
_geom_bond_publ_flag
Ag1 N6 2.182(6) . y
Ag1 N7 2.340(5) 4_656 y
Ag1 N8 2.427(5) . y
Ag1 O4 2.621(5) . y
Ag1 O1 2.647(5) 4_656 y
Ag2 N4 2.153(7) 5_667 y
Ag2 N2 2.175(6) . y
Ag2 O3 2.544(5) . y
Ag2 O2 2.572(5) . y
C1 C6 1.322(13) . ?
C1 C2 1.347(10) . ?
C1 C7 1.513(10) . ?
C2 C3 1.368(10) . ?
C2 H2A 0.9500 . ?
C3 C4 1.353(12) . ?
C3 H3A 0.9500 . ?
C4 C5 1.349(13) . ?
C4 C12 1.496(10) . ?
C5 C6 1.392(14) . ?
C5 H5A 0.9500 . ?
C6 H6A 0.9500 . ?
C7 N1 1.453(9) . ?
C7 H7B 0.9900 . ?
C7 H7C 0.9900 . ?
C8 C9 1.344(10) . ?
C8 N1 1.350(10) . ?
C8 H8A 0.9500 . ?
C9 N2 1.374(10) . ?
C9 H9A 0.9500 . ?
C10 N2 1.330(10) . ?
C10 N1 1.343(9) . ?
C10 C11 1.463(13) . ?
C11 H11A 0.9800 . ?
C11 H11B 0.9800 . ?
C11 H11C 0.9800 . ?
C12 N3 1.444(10) . ?
C12 H12A 0.9900 . ?
C12 H12B 0.9900 . ?
C13 C14 1.272(13) . ?
C13 N3 1.412(11) . ?
C13 H13A 0.9500 . ?
C14 N4 1.411(12) . ?
C14 H14A 0.9500 . ?
C15 N4 1.281(11) . ?
C15 N3 1.313(11) . ?
C15 C16 1.483(13) . ?
C16 H16A 0.9800 . ?
C16 H16B 0.9800 . ?
C16 H16C 0.9800 . ?
C21 C22 1.375(11) . ?
C21 C23 1.386(11) 5_666 ?
C21 H21A 0.9500 . ?
C22 C23 1.379(11) . ?
C22 C24 1.501(10) . ?
C23 C21 1.386(11) 5_666 ?
C23 H23A 0.9500 . ?
C24 N5 1.458(9) . ?
C24 H24A 0.9900 . ?
C24 H24B 0.9900 . ?
C25 C26 1.336(10) . ?
C25 N5 1.379(10) . ?
C25 H25A 0.9500 . ?
C26 N6 1.376(9) . ?
C26 H26A 0.9500 . ?
C27 N6 1.317(9) . ?
C27 N5 1.335(9) . ?
C27 C28 1.476(11) . ?
C28 H28A 0.9800 . ?
C28 H28B 0.9800 . ?
C28 H28C 0.9800 . ?
C31 N8 1.349(9) . ?
C31 C32 1.370(10) . ?
C31 H31A 0.9500 . ?
C32 N7 1.314(9) . ?
C32 H32A 0.9500 . ?
C33 N7 1.330(9) . ?
C33 C34 1.418(9) . ?
C33 C35 1.517(10) . ?
C34 N8 1.325(9) . ?
C34 C36 1.525(9) . ?
C35 O2 1.236(9) . ?
C35 O1 1.237(8) . ?
C36 O4 1.242(8) . ?
C36 O3 1.242(8) . ?
N4 Ag2 2.153(7) 5_667 ?
N7 Ag1 2.340(5) 4_646 ?
O1W H1WA 0.8501 . ?
O1W H1WB 0.8500 . ?
O2W H2WA 0.8500 . ?
O2W H2WB 0.8498 . ?
O3W O3W 1.80(5) 7_677 ?
